data_4346388
loop_
_publ_author_name
'Adams, Jeramie J.'
'Arulsamy, Navamoney'
'Sullivan, B. Patrick'
'Roddick, Dean M.'
'Neuberger, Amelia'
'Schmehl, Russell H.'

_publ_section_title
;
 Homoleptic Tris-Diphosphine Re(I) and Re(II) Complexes and Re(II)
 Photophysics and Photochemistry.
;
_journal_issue 23
_journal_name_full 'Inorganic chemistry'
_journal_page_first 11136
_journal_page_last 11149
_journal_paper_doi 10.1021/acs.inorgchem.5b01395
_journal_volume 54
_journal_year 2015
_chemical_formula_moiety 'C24 B F20, C15 H42 P6 Re'
_chemical_formula_sum 'C39 H42 B F20 P6 Re'
_chemical_formula_weight 1273.56
_space_group_IT_number 2
_space_group_name_Hall '-P 1'
_space_group_name_H-M_alt 'P -1'
_symmetry_cell_setting triclinic
_symmetry_space_group_name_Hall '-P 1'
_symmetry_space_group_name_H-M 'P -1'
_atom_sites_solution_hydrogens geom
_atom_sites_solution_primary direct
_atom_sites_solution_secondary difmap
_audit_creation_method SHELXL-97
_cell_angle_alpha 103.416(1)
_cell_angle_beta 116.598(1)
_cell_angle_gamma 105.723(1)
_cell_formula_units_Z 2
_cell_length_a 13.4704(1)
_cell_length_b 14.8232(3)
_cell_length_c 14.9949(2)
_cell_measurement_reflns_used 9600
_cell_measurement_temperature 150(2)
_cell_measurement_theta_max 35.23
_cell_measurement_theta_min 3.11
_cell_volume 2349.88(7)
_computing_cell_refinement 'Bruker SAINT'
_computing_data_collection 'Bruker APEX2'
_computing_data_reduction 'Bruker SAINT'
_computing_molecular_graphics 'Bruker SHELXTL'
_computing_publication_material 'Bruker SHELXTL'
_computing_structure_refinement 'SHELXL-97 (Sheldrick, 2008)'
_computing_structure_solution 'SHELXS-97 (Sheldrick, 2008)'
_diffrn_ambient_temperature 150(2)
_diffrn_measured_fraction_theta_full 0.990
_diffrn_measured_fraction_theta_max 0.990
_diffrn_measurement_device_type 'Bruker APEX-II CCD'
_diffrn_measurement_method '\f and \w scans'
_diffrn_radiation_monochromator graphite
_diffrn_radiation_source 'fine-focus sealed tube'
_diffrn_radiation_type MoK\a
_diffrn_radiation_wavelength 0.71073
_diffrn_reflns_av_R_equivalents 0.0201
_diffrn_reflns_av_sigmaI/netI 0.0223
_diffrn_reflns_limit_h_max 21
_diffrn_reflns_limit_h_min -21
_diffrn_reflns_limit_k_max 23
_diffrn_reflns_limit_k_min -23
_diffrn_reflns_limit_l_max 23
_diffrn_reflns_limit_l_min -22
_diffrn_reflns_number 54345
_diffrn_reflns_theta_full 33.73
_diffrn_reflns_theta_max 33.73
_diffrn_reflns_theta_min 1.76
_exptl_absorpt_coefficient_mu 2.900
_exptl_absorpt_correction_T_max 0.4407
_exptl_absorpt_correction_T_min 0.3585
_exptl_absorpt_correction_type multi-scan
_exptl_absorpt_process_details 'SADABS (Bruker AXS Inc., 2008)'
_exptl_crystal_colour colourless
_exptl_crystal_density_diffrn 1.800
_exptl_crystal_density_method 'not measured'
_exptl_crystal_description rectangular
_exptl_crystal_F_000 1252
_exptl_crystal_size_max 0.44
_exptl_crystal_size_mid 0.36
_exptl_crystal_size_min 0.34
_refine_diff_density_max 2.442
_refine_diff_density_min -1.440
_refine_diff_density_rms 0.101
_refine_ls_extinction_method none
_refine_ls_goodness_of_fit_ref 1.053
_refine_ls_hydrogen_treatment constr
_refine_ls_matrix_type full
_refine_ls_number_parameters 726
_refine_ls_number_reflns 18584
_refine_ls_number_restraints 0
_refine_ls_restrained_S_all 1.053
_refine_ls_R_factor_all 0.0383
_refine_ls_R_factor_gt 0.0325
_refine_ls_shift/su_max 0.011
_refine_ls_shift/su_mean 0.001
_refine_ls_structure_factor_coef Fsqd
_refine_ls_weighting_details 'calc w=1/[\s^2^(Fo^2^)+(0.0371P)^2^+2.9654P] where P=(Fo^2^+2Fc^2^)/3'
_refine_ls_weighting_scheme calc
_refine_ls_wR_factor_gt 0.0793
_refine_ls_wR_factor_ref 0.0831
_reflns_number_gt 16712
_reflns_number_total 18584
_reflns_threshold_expression >2sigma(I)
_cod_data_source_file ic5b01395_si_002.cif
_cod_data_source_block 3
_cod_depositor_comments
;
The following automatic conversions were performed:

data item '_symmetry_cell_setting' value 'Triclinic' was changed to
'triclinic' in accordance with the
/home/saulius/struct/COD-crude-data/automatic-downloads/DataCite-retrospective/ACS/depositions/lib/dictionaries/cif_core.dic
dictionary named 'cif_core.dic' version 2.4.2 last updated on
2011-04-26.

Automatic conversion script
Id: cif_fix_values 6909 2019-04-08 15:41:33Z antanas 
;
_cod_original_cell_volume 2349.88(6)
_cod_original_sg_symbol_H-M P-1
_cod_database_code 4346388

loop_
_symmetry_equiv_pos_as_xyz
'x, y, z'
'-x, -y, -z'

loop_
_atom_site_label
_atom_site_type_symbol
_atom_site_fract_x
_atom_site_fract_y
_atom_site_fract_z
_atom_site_U_iso_or_equiv
_atom_site_adp_type
_atom_site_occupancy
_atom_site_symmetry_multiplicity
_atom_site_calc_flag
_atom_site_refinement_flags
_atom_site_disorder_assembly
_atom_site_disorder_group
Re1 Re 0.261420(8) 0.162208(6) 0.384795(7) 0.02663(3) Uani 1 1 d . . .
P1 P 0.30266(7) 0.31293(5) 0.51829(6) 0.03683(14) Uani 1 1 d . A .
P2 P 0.33221(9) 0.15123(8) 0.55473(8) 0.0512(2) Uani 1 1 d . A .
P3 P 0.15872(11) 0.22053(9) 0.24409(9) 0.0331(3) Uani 0.566(2) 1 d P A 1
P4 P 0.0465(5) 0.0960(4) 0.3091(5) 0.0489(9) Uani 0.566(2) 1 d P A 1
P5 P 0.4404(2) 0.2049(2) 0.3800(2) 0.0385(5) Uani 0.566(2) 1 d P A 1
P6 P 0.26268(14) 0.01473(10) 0.28785(13) 0.0403(3) Uani 0.566(2) 1 d P A 1
P3A P 0.2023(2) -0.01789(14) 0.30014(18) 0.0542(6) Uani 0.434(2) 1 d P A 2
P4A P 0.0489(6) 0.0740(5) 0.3000(5) 0.0530(15) Uani 0.434(2) 1 d P A 2
P5A P 0.4622(4) 0.2251(3) 0.4170(2) 0.0431(7) Uani 0.434(2) 1 d P A 2
P6A P 0.25382(15) 0.21876(12) 0.25365(12) 0.0342(4) Uani 0.434(2) 1 d P A 2
C1 C 0.1877(8) 0.3544(7) 0.5167(4) 0.133(3) Uani 1 1 d . . .
H1A H 0.1981 0.4159 0.5014 0.200 Uiso 1 1 calc R A .
H1B H 0.1972 0.3702 0.5880 0.200 Uiso 1 1 calc R . .
H1C H 0.1055 0.2994 0.4597 0.200 Uiso 1 1 calc R . .
C2 C 0.4254(10) 0.4358(4) 0.5694(7) 0.191(6) Uani 1 1 d . . .
H2A H 0.3909 0.4821 0.5448 0.287 Uiso 1 1 calc R A .
H2B H 0.4774 0.4273 0.5418 0.287 Uiso 1 1 calc R . .
H2C H 0.4750 0.4650 0.6495 0.287 Uiso 1 1 calc R . .
C3 C 0.3516(5) 0.2782(4) 0.6330(3) 0.0751(14) Uani 1 1 d . . .
H3A H 0.2966 0.2732 0.6604 0.090 Uiso 1 1 calc R A .
H3B H 0.4380 0.3242 0.6937 0.090 Uiso 1 1 calc R . .
C4 C 0.4827(5) 0.1528(5) 0.6381(4) 0.0814(15) Uani 1 1 d . . .
H4A H 0.4711 0.0852 0.6401 0.122 Uiso 1 1 calc R A .
H4B H 0.5263 0.2053 0.7126 0.122 Uiso 1 1 calc R . .
H4C H 0.5311 0.1686 0.6061 0.122 Uiso 1 1 calc R . .
C5 C 0.2398(7) 0.0572(7) 0.5786(7) 0.151(4) Uani 1 1 d . . .
H5A H 0.2734 0.0069 0.5898 0.227 Uiso 1 1 calc R A .
H5B H 0.1548 0.0218 0.5151 0.227 Uiso 1 1 calc R . .
H5C H 0.2416 0.0921 0.6437 0.227 Uiso 1 1 calc R . .
C6 C 0.1056(9) 0.1635(6) 0.1008(5) 0.067(2) Uani 0.566(2) 1 d P A 1
H6A H 0.1504 0.2132 0.0836 0.100 Uiso 0.566(2) 1 calc PR A 1
H6B H 0.0173 0.1442 0.0552 0.100 Uiso 0.566(2) 1 calc PR A 1
H6C H 0.1204 0.1021 0.0861 0.100 Uiso 0.566(2) 1 calc PR A 1
C7 C 0.2082(6) 0.3550(5) 0.2660(6) 0.0419(13) Uani 0.566(2) 1 d P A 1
H7A H 0.2456 0.3680 0.2246 0.063 Uiso 0.566(2) 1 calc PR A 1
H7B H 0.2687 0.3984 0.3441 0.063 Uiso 0.566(2) 1 calc PR A 1
H7C H 0.1370 0.3711 0.2413 0.063 Uiso 0.566(2) 1 calc PR A 1
C8 C 0.0120(5) 0.1811(5) 0.2380(6) 0.0537(15) Uani 0.566(2) 1 d P A 1
H8A H 0.0050 0.2390 0.2794 0.064 Uiso 0.566(2) 1 calc PR A 1
H8B H -0.0615 0.1434 0.1623 0.064 Uiso 0.566(2) 1 calc PR A 1
C9 C -0.0389(12) 0.0888(9) 0.3751(14) 0.073(3) Uani 0.566(2) 1 d P A 1
H9A H -0.0617 0.0219 0.3789 0.109 Uiso 0.566(2) 1 calc PR A 1
H9B H -0.1134 0.0972 0.3327 0.109 Uiso 0.566(2) 1 calc PR A 1
H9C H 0.0126 0.1436 0.4492 0.109 Uiso 0.566(2) 1 calc PR A 1
C10 C -0.0583(7) -0.0317(5) 0.1964(6) 0.0576(15) Uiso 0.566(2) 1 d P A 1
H10A H -0.0989 -0.0766 0.2204 0.086 Uiso 0.566(2) 1 calc PR A 1
H10B H -0.0116 -0.0610 0.1745 0.086 Uiso 0.566(2) 1 calc PR A 1
H10C H -0.1205 -0.0258 0.1341 0.086 Uiso 0.566(2) 1 calc PR A 1
C11 C 0.6014(6) 0.2835(7) 0.4920(8) 0.068(2) Uani 0.566(2) 1 d P A 1
H11A H 0.6286 0.3519 0.4922 0.102 Uiso 0.566(2) 1 calc PR A 1
H11B H 0.6521 0.2509 0.4820 0.102 Uiso 0.566(2) 1 calc PR A 1
H11C H 0.6096 0.2897 0.5617 0.102 Uiso 0.566(2) 1 calc PR A 1
C12 C 0.4473(8) 0.2447(6) 0.2767(7) 0.0646(19) Uani 0.566(2) 1 d P A 1
H12A H 0.5129 0.3144 0.3121 0.097 Uiso 0.566(2) 1 calc PR A 1
H12B H 0.3684 0.2439 0.2277 0.097 Uiso 0.566(2) 1 calc PR A 1
H12C H 0.4645 0.1973 0.2344 0.097 Uiso 0.566(2) 1 calc PR A 1
C13 C 0.4231(6) 0.0710(5) 0.3322(7) 0.0618(18) Uani 0.566(2) 1 d P A 1
H13A H 0.4355 0.0528 0.2713 0.074 Uiso 0.566(2) 1 calc PR A 1
H13B H 0.4761 0.0553 0.3919 0.074 Uiso 0.566(2) 1 calc PR A 1
C14 C 0.2386(8) -0.0999(5) 0.3180(8) 0.0614(19) Uani 0.566(2) 1 d P A 1
H14A H 0.1568 -0.1547 0.2596 0.092 Uiso 0.566(2) 1 calc PR A 1
H14B H 0.2445 -0.0829 0.3879 0.092 Uiso 0.566(2) 1 calc PR A 1
H14C H 0.3015 -0.1231 0.3224 0.092 Uiso 0.566(2) 1 calc PR A 1
C15 C 0.1768(10) -0.0504(7) 0.1365(7) 0.074(2) Uani 0.566(2) 1 d P A 1
H15A H 0.1143 -0.1191 0.1111 0.111 Uiso 0.566(2) 1 calc PR A 1
H15B H 0.2341 -0.0562 0.1145 0.111 Uiso 0.566(2) 1 calc PR A 1
H15C H 0.1367 -0.0101 0.1039 0.111 Uiso 0.566(2) 1 calc PR A 1
C6A C 0.200(3) -0.0820(10) 0.1834(15) 0.185(14) Uani 0.434(2) 1 d P A 2
H6AA H 0.1699 -0.1559 0.1655 0.278 Uiso 0.434(2) 1 calc PR A 2
H6AB H 0.2841 -0.0553 0.1989 0.278 Uiso 0.434(2) 1 calc PR A 2
H6AC H 0.1465 -0.0703 0.1214 0.278 Uiso 0.434(2) 1 calc PR A 2
C7A C 0.261(2) -0.0917(12) 0.3800(15) 0.105(6) Uani 0.434(2) 1 d P A 2
H7AA H 0.2261 -0.1637 0.3300 0.158 Uiso 0.434(2) 1 calc PR A 2
H7AB H 0.2373 -0.0882 0.4331 0.158 Uiso 0.434(2) 1 calc PR A 2
H7AC H 0.3511 -0.0621 0.4186 0.158 Uiso 0.434(2) 1 calc PR A 2
C8A C 0.0399(13) -0.0601(9) 0.2721(19) 0.145(9) Uani 0.434(2) 1 d P A 2
H8AA H -0.0248 -0.1100 0.1958 0.173 Uiso 0.434(2) 1 calc PR A 2
H8AB H 0.0311 -0.0867 0.3242 0.173 Uiso 0.434(2) 1 calc PR A 2
C9A C -0.0573(8) 0.0722(14) 0.1780(12) 0.110(6) Uani 0.434(2) 1 d P A 2
H9AA H -0.1408 0.0307 0.1570 0.164 Uiso 0.434(2) 1 calc PR A 2
H9AB H -0.0446 0.0425 0.1206 0.164 Uiso 0.434(2) 1 calc PR A 2
H9AC H -0.0466 0.1426 0.1873 0.164 Uiso 0.434(2) 1 calc PR A 2
C10A C -0.029(2) 0.079(3) 0.370(3) 0.26(2) Uani 0.434(2) 1 d P A 2
H10D H -0.1182 0.0372 0.3175 0.385 Uiso 0.434(2) 1 calc PR A 2
H10E H -0.0132 0.1499 0.4060 0.385 Uiso 0.434(2) 1 calc PR A 2
H10F H 0.0001 0.0509 0.4253 0.385 Uiso 0.434(2) 1 calc PR A 2
C11A C 0.5174(17) 0.1344(15) 0.3687(16) 0.118(6) Uani 0.434(2) 1 d P A 2
H11D H 0.6013 0.1730 0.3887 0.177 Uiso 0.434(2) 1 calc PR A 2
H11E H 0.4630 0.0968 0.2891 0.177 Uiso 0.434(2) 1 calc PR A 2
H11F H 0.5171 0.0856 0.4030 0.177 Uiso 0.434(2) 1 calc PR A 2
C12A C 0.6057(10) 0.3253(15) 0.5389(10) 0.125(8) Uani 0.434(2) 1 d P A 2
H12D H 0.6732 0.3316 0.5277 0.187 Uiso 0.434(2) 1 calc PR A 2
H12E H 0.6220 0.3076 0.6015 0.187 Uiso 0.434(2) 1 calc PR A 2
H12F H 0.5995 0.3909 0.5531 0.187 Uiso 0.434(2) 1 calc PR A 2
C13A C 0.4202(8) 0.2781(10) 0.3120(9) 0.067(3) Uani 0.434(2) 1 d P A 2
H13C H 0.4563 0.3541 0.3443 0.081 Uiso 0.434(2) 1 calc PR A 2
H13D H 0.4414 0.2534 0.2587 0.081 Uiso 0.434(2) 1 calc PR A 2
C14A C 0.1910(11) 0.1427(9) 0.1134(6) 0.073(3) Uani 0.434(2) 1 d P A 2
H14D H 0.2005 0.1879 0.0765 0.109 Uiso 0.434(2) 1 calc PR A 2
H14E H 0.1035 0.0982 0.0775 0.109 Uiso 0.434(2) 1 calc PR A 2
H14F H 0.2347 0.1002 0.1093 0.109 Uiso 0.434(2) 1 calc PR A 2
C15A C 0.2092(15) 0.3213(12) 0.2366(13) 0.079(5) Uani 0.434(2) 1 d P A 2
H15D H 0.2130 0.3342 0.1768 0.119 Uiso 0.434(2) 1 calc PR A 2
H15E H 0.2654 0.3839 0.3045 0.119 Uiso 0.434(2) 1 calc PR A 2
H15F H 0.1250 0.3013 0.2194 0.119 Uiso 0.434(2) 1 calc PR A 2
B1 B 0.7199(3) 0.3532(2) 0.0956(2) 0.0314(5) Uani 1 1 d . . .
C16 C 0.8316(2) 0.4548(2) 0.2094(2) 0.0351(5) Uani 1 1 d . . .
C17 C 0.8387(3) 0.5526(2) 0.2189(2) 0.0402(5) Uani 1 1 d . . .
F17 F 0.74714(19) 0.56082(14) 0.13784(16) 0.0495(4) Uani 1 1 d . . .
C18 C 0.9314(3) 0.6427(2) 0.3059(3) 0.0493(7) Uani 1 1 d . . .
F18 F 0.9291(2) 0.73366(16) 0.3096(2) 0.0679(6) Uani 1 1 d . . .
C19 C 1.0275(3) 0.6404(3) 0.3913(3) 0.0550(8) Uani 1 1 d . . .
F19 F 1.1194(2) 0.7275(2) 0.4778(2) 0.0804(8) Uani 1 1 d . . .
C20 C 1.0282(3) 0.5472(3) 0.3874(3) 0.0542(8) Uani 1 1 d . . .
F20 F 1.1213(2) 0.5428(2) 0.4701(2) 0.0791(8) Uani 1 1 d . . .
C21 C 0.9325(3) 0.4574(3) 0.2976(3) 0.0438(6) Uani 1 1 d . . .
F21 F 0.94268(18) 0.36991(16) 0.30097(18) 0.0542(5) Uani 1 1 d . . .
C22 C 0.7630(2) 0.36692(19) 0.0103(2) 0.0319(4) Uani 1 1 d . . .
C23 C 0.7158(2) 0.4045(2) -0.0683(2) 0.0342(5) Uani 1 1 d . . .
F23 F 0.62164(16) 0.42919(14) -0.08641(15) 0.0423(4) Uani 1 1 d . . .
C24 C 0.7605(3) 0.4184(2) -0.1339(2) 0.0400(5) Uani 1 1 d . . .
F24 F 0.7086(2) 0.45323(18) -0.21000(18) 0.0562(5) Uani 1 1 d . . .
C25 C 0.8571(3) 0.3964(2) -0.1219(3) 0.0443(6) Uani 1 1 d . . .
F25 F 0.8999(2) 0.40906(19) -0.1859(2) 0.0644(6) Uani 1 1 d . . .
C26 C 0.9096(3) 0.3619(3) -0.0430(3) 0.0454(6) Uani 1 1 d . . .
F26 F 1.0055(2) 0.3411(2) -0.0285(2) 0.0647(6) Uani 1 1 d . . .
C27 C 0.8628(3) 0.3489(2) 0.0204(2) 0.0387(5) Uani 1 1 d . . .
F27 F 0.91880(18) 0.31492(18) 0.09601(18) 0.0521(5) Uani 1 1 d . . .
C28 C 0.5811(2) 0.3471(2) 0.0559(2) 0.0336(5) Uani 1 1 d . . .
C29 C 0.4802(2) 0.2824(2) -0.0497(2) 0.0366(5) Uani 1 1 d . . .
F29 F 0.49765(15) 0.23127(14) -0.12424(15) 0.0423(4) Uani 1 1 d . . .
C30 C 0.3595(3) 0.2629(3) -0.0867(3) 0.0462(7) Uani 1 1 d . . .
F30 F 0.26865(17) 0.19967(19) -0.1908(2) 0.0618(6) Uani 1 1 d . . .
C31 C 0.3330(3) 0.3079(3) -0.0147(3) 0.0486(8) Uani 1 1 d . . .
F31 F 0.2160(2) 0.2887(2) -0.0467(2) 0.0675(7) Uani 1 1 d . . .
C32 C 0.4270(3) 0.3716(3) 0.0906(3) 0.0484(8) Uani 1 1 d . . .
F32 F 0.4035(2) 0.41527(19) 0.1637(2) 0.0645(6) Uani 1 1 d . . .
C33 C 0.5478(3) 0.3905(2) 0.1241(3) 0.0416(6) Uani 1 1 d . . .
F33 F 0.6338(2) 0.45435(18) 0.23023(17) 0.0553(5) Uani 1 1 d . . .
C34 C 0.7026(2) 0.2422(2) 0.1055(2) 0.0358(5) Uani 1 1 d . . .
C35 C 0.6771(3) 0.1534(2) 0.0259(3) 0.0421(6) Uani 1 1 d . . .
F35 F 0.6725(2) 0.15353(15) -0.06585(18) 0.0541(5) Uani 1 1 d . . .
C36 C 0.6545(3) 0.0590(2) 0.0334(3) 0.0528(8) Uani 1 1 d . . .
F36 F 0.6318(2) -0.02346(16) -0.0467(2) 0.0719(7) Uani 1 1 d . . .
C37 C 0.6541(3) 0.0496(3) 0.1219(4) 0.0569(10) Uani 1 1 d . . .
F37 F 0.6327(2) -0.04094(19) 0.1302(3) 0.0807(9) Uani 1 1 d . . .
C38 C 0.6755(3) 0.1338(3) 0.2017(3) 0.0540(9) Uani 1 1 d . . .
F38 F 0.6741(2) 0.1260(2) 0.2888(2) 0.0779(8) Uani 1 1 d . . .
C39 C 0.6978(3) 0.2265(3) 0.1917(3) 0.0440(6) Uani 1 1 d . . .
F39 F 0.7146(2) 0.30510(18) 0.27182(18) 0.0550(5) Uani 1 1 d . . .

loop_
_atom_site_aniso_label
_atom_site_aniso_U_11
_atom_site_aniso_U_22
_atom_site_aniso_U_33
_atom_site_aniso_U_23
_atom_site_aniso_U_13
_atom_site_aniso_U_12
Re1 0.02558(4) 0.02409(4) 0.02858(4) 0.00713(3) 0.01775(3) 0.00636(3)
P1 0.0483(4) 0.0295(3) 0.0346(3) 0.0095(2) 0.0278(3) 0.0131(3)
P2 0.0556(5) 0.0647(5) 0.0579(5) 0.0426(5) 0.0376(4) 0.0315(4)
P3 0.0312(5) 0.0286(5) 0.0271(5) 0.0112(4) 0.0114(4) 0.0047(4)
P4 0.0324(12) 0.0531(18) 0.069(2) 0.0265(16) 0.0348(15) 0.0150(13)
P5 0.0278(9) 0.0414(10) 0.0565(14) 0.0248(11) 0.0282(11) 0.0151(8)
P6 0.0494(7) 0.0281(5) 0.0574(8) 0.0162(5) 0.0386(7) 0.0190(5)
P3A 0.0723(15) 0.0277(8) 0.0512(11) 0.0097(7) 0.0302(10) 0.0181(9)
P4A 0.0248(16) 0.065(3) 0.0326(12) 0.0061(15) 0.0095(11) -0.0065(15)
P5A 0.0340(14) 0.0580(18) 0.0386(14) 0.0188(13) 0.0201(13) 0.0220(12)
P6A 0.0375(8) 0.0349(7) 0.0280(7) 0.0142(5) 0.0180(6) 0.0116(6)
C1 0.184(7) 0.218(8) 0.061(3) 0.052(4) 0.065(4) 0.179(7)
C2 0.294(11) 0.052(3) 0.154(7) -0.039(3) 0.184(8) -0.061(5)
C3 0.098(3) 0.116(4) 0.0412(18) 0.039(2) 0.041(2) 0.074(3)
C4 0.093(3) 0.118(4) 0.059(2) 0.046(3) 0.038(2) 0.078(3)
C5 0.131(6) 0.185(8) 0.132(6) 0.123(6) 0.069(5) 0.015(5)
C6 0.096(6) 0.060(4) 0.033(3) 0.019(3) 0.029(3) 0.029(4)
C7 0.036(2) 0.034(2) 0.047(3) 0.021(2) 0.017(2) 0.011(2)
C8 0.029(2) 0.049(3) 0.075(4) 0.036(3) 0.018(2) 0.015(2)
C9 0.068(6) 0.085(6) 0.130(10) 0.062(7) 0.085(8) 0.046(6)
C11 0.027(3) 0.080(5) 0.080(6) 0.034(5) 0.022(3) 0.012(3)
C12 0.075(5) 0.065(4) 0.102(6) 0.046(4) 0.074(5) 0.036(4)
C13 0.054(3) 0.051(3) 0.106(6) 0.037(4) 0.055(4) 0.032(3)
C14 0.063(4) 0.038(3) 0.093(6) 0.030(4) 0.047(4) 0.024(3)
C15 0.111(7) 0.062(4) 0.057(4) 0.010(3) 0.051(5) 0.050(5)
C6A 0.40(4) 0.049(6) 0.106(12) 0.013(7) 0.17(2) 0.061(13)
C7A 0.181(18) 0.083(9) 0.117(13) 0.058(10) 0.102(14) 0.090(11)
C8A 0.070(8) 0.039(5) 0.23(2) 0.022(8) 0.034(11) 0.011(5)
C9A 0.027(4) 0.162(14) 0.111(10) 0.074(10) 0.016(5) 0.025(6)
C10A 0.061(12) 0.46(6) 0.15(3) 0.08(3) 0.072(15) -0.01(2)
C11A 0.139(13) 0.182(17) 0.175(16) 0.118(14) 0.134(14) 0.128(14)
C12A 0.036(5) 0.180(17) 0.056(6) -0.038(8) 0.022(5) -0.009(7)
C13A 0.043(4) 0.100(8) 0.079(6) 0.062(6) 0.038(4) 0.026(5)
C14A 0.082(7) 0.077(6) 0.028(3) 0.013(4) 0.027(4) 0.006(5)
C15A 0.124(11) 0.116(11) 0.109(11) 0.095(10) 0.096(10) 0.097(10)
B1 0.0325(12) 0.0356(12) 0.0346(12) 0.0187(10) 0.0203(11) 0.0190(10)
C16 0.0379(12) 0.0406(12) 0.0342(12) 0.0199(10) 0.0212(10) 0.0199(10)
C17 0.0447(14) 0.0402(13) 0.0385(13) 0.0173(11) 0.0228(12) 0.0208(11)
F17 0.0573(11) 0.0420(9) 0.0475(10) 0.0234(8) 0.0218(9) 0.0269(8)
C18 0.0566(18) 0.0400(14) 0.0478(17) 0.0135(12) 0.0283(15) 0.0201(13)
F18 0.0773(16) 0.0395(10) 0.0652(14) 0.0133(10) 0.0276(12) 0.0237(10)
C19 0.0501(18) 0.0476(17) 0.0460(17) 0.0069(13) 0.0202(15) 0.0142(14)
F19 0.0646(15) 0.0601(14) 0.0595(14) -0.0016(11) 0.0117(12) 0.0141(12)
C20 0.0411(15) 0.060(2) 0.0440(17) 0.0176(15) 0.0132(13) 0.0202(15)
F20 0.0537(13) 0.0783(17) 0.0589(14) 0.0211(12) 0.0013(11) 0.0260(12)
C21 0.0391(14) 0.0491(15) 0.0442(15) 0.0228(13) 0.0204(12) 0.0215(12)
F21 0.0441(10) 0.0527(11) 0.0578(12) 0.0280(9) 0.0161(9) 0.0266(9)
C22 0.0309(10) 0.0328(10) 0.0347(11) 0.0142(9) 0.0204(9) 0.0129(9)
C23 0.0352(11) 0.0335(11) 0.0376(12) 0.0167(10) 0.0223(10) 0.0135(9)
F23 0.0445(9) 0.0526(9) 0.0524(10) 0.0358(8) 0.0316(8) 0.0293(8)
C24 0.0438(14) 0.0381(12) 0.0393(13) 0.0171(11) 0.0265(12) 0.0116(11)
F24 0.0694(13) 0.0667(13) 0.0539(11) 0.0394(10) 0.0418(11) 0.0301(11)
C25 0.0456(15) 0.0430(14) 0.0454(15) 0.0132(12) 0.0333(13) 0.0097(12)
F25 0.0720(14) 0.0756(15) 0.0655(14) 0.0288(12) 0.0561(13) 0.0247(12)
C26 0.0382(13) 0.0494(15) 0.0543(17) 0.0165(13) 0.0323(13) 0.0177(12)
F26 0.0537(12) 0.0847(16) 0.0835(16) 0.0362(13) 0.0519(12) 0.0392(12)
C27 0.0338(12) 0.0436(13) 0.0443(14) 0.0189(11) 0.0238(11) 0.0187(11)
F27 0.0428(9) 0.0754(13) 0.0623(12) 0.0399(11) 0.0333(9) 0.0389(10)
C28 0.0359(11) 0.0399(12) 0.0428(13) 0.0260(11) 0.0268(11) 0.0225(10)
C29 0.0337(11) 0.0425(13) 0.0486(14) 0.0292(12) 0.0265(11) 0.0198(10)
F29 0.0348(8) 0.0462(9) 0.0434(9) 0.0180(7) 0.0219(7) 0.0134(7)
C30 0.0338(12) 0.0550(17) 0.0643(19) 0.0415(16) 0.0283(13) 0.0208(12)
F30 0.0313(8) 0.0742(14) 0.0685(14) 0.0373(12) 0.0202(9) 0.0138(9)
C31 0.0418(14) 0.0591(18) 0.083(2) 0.0527(18) 0.0445(17) 0.0332(14)
F31 0.0476(11) 0.0842(16) 0.121(2) 0.0727(16) 0.0604(13) 0.0417(11)
C32 0.0638(19) 0.0551(17) 0.084(2) 0.0513(18) 0.062(2) 0.0440(16)
F32 0.0913(16) 0.0752(14) 0.1059(18) 0.0616(14) 0.0858(16) 0.0615(13)
C33 0.0511(15) 0.0491(15) 0.0552(17) 0.0331(14) 0.0399(14) 0.0322(13)
F33 0.0675(13) 0.0684(13) 0.0521(11) 0.0249(10) 0.0436(11) 0.0384(11)
C34 0.0321(11) 0.0387(12) 0.0481(14) 0.0246(11) 0.0238(11) 0.0208(10)
C35 0.0372(13) 0.0421(14) 0.0557(17) 0.0253(13) 0.0262(13) 0.0225(11)
F35 0.0679(13) 0.0414(9) 0.0587(12) 0.0173(9) 0.0386(11) 0.0265(9)
C36 0.0343(13) 0.0358(13) 0.083(2) 0.0256(15) 0.0260(15) 0.0179(11)
F36 0.0653(14) 0.0354(9) 0.106(2) 0.0217(11) 0.0422(14) 0.0235(10)
C37 0.0349(14) 0.0465(16) 0.097(3) 0.0483(19) 0.0310(17) 0.0207(12)
F37 0.0535(12) 0.0558(13) 0.134(2) 0.0666(16) 0.0399(15) 0.0225(10)
C38 0.0392(14) 0.063(2) 0.078(2) 0.052(2) 0.0332(16) 0.0245(14)
F38 0.0763(16) 0.0909(18) 0.0933(19) 0.0725(17) 0.0507(15) 0.0337(14)
C39 0.0377(13) 0.0525(16) 0.0588(18) 0.0361(15) 0.0297(13) 0.0244(12)
F39 0.0692(13) 0.0664(13) 0.0590(12) 0.0396(11) 0.0463(11) 0.0360(11)

loop_
_atom_type_symbol
_atom_type_description
_atom_type_scat_dispersion_real
_atom_type_scat_dispersion_imag
_atom_type_scat_source
C C 0.0033 0.0016 'International Tables Vol C Tables 4.2.6.8 and 6.1.1.4'
H H 0.0000 0.0000 'International Tables Vol C Tables 4.2.6.8 and 6.1.1.4'
B B 0.0013 0.0007 'International Tables Vol C Tables 4.2.6.8 and 6.1.1.4'
F F 0.0171 0.0103 'International Tables Vol C Tables 4.2.6.8 and 6.1.1.4'
P P 0.1023 0.0942 'International Tables Vol C Tables 4.2.6.8 and 6.1.1.4'
Re Re -1.0185 7.2310 'International Tables Vol C Tables 4.2.6.8 and 6.1.1.4'

loop_
_geom_angle_atom_site_label_1
_geom_angle_atom_site_label_2
_geom_angle_atom_site_label_3
_geom_angle
P6A Re1 P6 87.92(6)
P6A Re1 P4A 96.63(19)
P6 Re1 P4A 89.70(17)
P6A Re1 P2 161.13(5)
P6 Re1 P2 99.72(5)
P4A Re1 P2 100.61(18)
P6A Re1 P1 100.42(4)
P6 Re1 P1 166.12(4)
P4A Re1 P1 100.22(17)
P2 Re1 P1 69.08(3)
P6A Re1 P5 64.54(8)
P6 Re1 P5 69.46(7)
P4A Re1 P5 151.53(17)
P2 Re1 P5 101.85(7)
P1 Re1 P5 103.99(7)
P6A Re1 P4 95.20(16)
P6 Re1 P4 97.75(13)
P4A Re1 P4 8.2(3)
P2 Re1 P4 100.77(15)
P1 Re1 P4 92.56(12)
P5 Re1 P4 155.59(16)
P6A Re1 P5A 71.76(10)
P6 Re1 P5A 77.35(10)
P4A Re1 P5A 162.68(18)
P2 Re1 P5A 92.96(9)
P1 Re1 P5A 94.62(9)
P5 Re1 P5A 11.15(8)
P4 Re1 P5A 166.06(17)
P6A Re1 P3A 103.58(7)
P6 Re1 P3A 22.98(7)
P4A Re1 P3A 71.49(19)
P2 Re1 P3A 89.22(6)
P1 Re1 P3A 155.33(6)
P5 Re1 P3A 91.53(9)
P4 Re1 P3A 79.69(14)
P5A Re1 P3A 98.23(13)
P6A Re1 P3 29.93(5)
P6 Re1 P3 103.47(5)
P4A Re1 P3 71.48(19)
P2 Re1 P3 155.35(4)
P1 Re1 P3 88.97(3)
P5 Re1 P3 94.06(7)
P4 Re1 P3 68.05(15)
P5A Re1 P3 100.12(10)
P3A Re1 P3 109.24(6)
C2 P1 C3 103.6(4)
C2 P1 C1 99.2(5)
C3 P1 C1 103.4(3)
C2 P1 Re1 123.4(2)
C3 P1 Re1 99.05(16)
C1 P1 Re1 124.8(3)
C5 P2 C4 99.6(3)
C5 P2 C3 106.6(4)
C4 P2 C3 102.9(2)
C5 P2 Re1 123.5(3)
C4 P2 Re1 123.57(17)
C3 P2 Re1 97.82(12)
C6 P3 C7 99.2(3)
C6 P3 C8 102.0(4)
C7 P3 C8 106.1(3)
C6 P3 Re1 126.6(3)
C7 P3 Re1 123.3(2)
C8 P3 Re1 95.99(19)
C9 P4 C10 95.6(6)
C9 P4 C8 106.0(5)
C10 P4 C8 101.6(4)
C9 P4 Re1 130.7(6)
C10 P4 Re1 120.5(3)
C8 P4 Re1 98.6(3)
C12 P5 C11 98.0(4)
C12 P5 C13 102.7(4)
C11 P5 C13 106.1(4)
C12 P5 Re1 121.3(3)
C11 P5 Re1 129.5(3)
C13 P5 Re1 95.4(2)
C13 P6 C14 105.9(3)
C13 P6 C15 104.8(4)
C14 P6 C15 98.7(4)
C13 P6 Re1 97.4(2)
C14 P6 Re1 122.5(3)
C15 P6 Re1 125.1(3)
C6A P3A C7A 97.3(9)
C6A P3A C8A 111.6(12)
C7A P3A C8A 101.0(9)
C6A P3A Re1 126.9(5)
C7A P3A Re1 122.5(5)
C8A P3A Re1 94.9(4)
C9A P4A C10A 100.3(14)
C9A P4A C8A 107.6(10)
C10A P4A C8A 101.2(17)
C9A P4A Re1 123.0(6)
C10A P4A Re1 124.2(11)
C8A P4A Re1 97.4(5)
C12A P5A C13A 106.4(8)
C12A P5A C11A 100.9(9)
C13A P5A C11A 102.1(7)
C12A P5A Re1 129.1(4)
C13A P5A Re1 93.8(3)
C11A P5A Re1 120.2(6)
C14A P6A C15A 98.7(7)
C14A P6A C13A 103.0(6)
C15A P6A C13A 103.6(7)
C14A P6A Re1 127.6(4)
C15A P6A Re1 122.5(4)
C13A P6A Re1 97.5(3)
P1 C1 H1A 109.5
P1 C1 H1B 109.5
H1A C1 H1B 109.5
P1 C1 H1C 109.5
H1A C1 H1C 109.5
H1B C1 H1C 109.5
P1 C2 H2A 109.5
P1 C2 H2B 109.5
H2A C2 H2B 109.5
P1 C2 H2C 109.5
H2A C2 H2C 109.5
H2B C2 H2C 109.5
P1 C3 P2 94.05(18)
P1 C3 H3A 112.9
P2 C3 H3A 112.9
P1 C3 H3B 112.9
P2 C3 H3B 112.9
H3A C3 H3B 110.3
P2 C4 H4A 109.5
P2 C4 H4B 109.5
H4A C4 H4B 109.5
P2 C4 H4C 109.5
H4A C4 H4C 109.5
H4B C4 H4C 109.5
P2 C5 H5A 109.5
P2 C5 H5B 109.5
H5A C5 H5B 109.5
P2 C5 H5C 109.5
H5A C5 H5C 109.5
H5B C5 H5C 109.5
P3 C6 H6A 109.5
P3 C6 H6B 109.5
H6A C6 H6B 109.5
P3 C6 H6C 109.5
H6A C6 H6C 109.5
H6B C6 H6C 109.5
P3 C7 H7A 109.5
P3 C7 H7B 109.5
H7A C7 H7B 109.5
P3 C7 H7C 109.5
H7A C7 H7C 109.5
H7B C7 H7C 109.5
P4 C8 P3 93.3(3)
P4 C8 H8A 113.1
P3 C8 H8A 113.1
P4 C8 H8B 113.0
P3 C8 H8B 113.1
H8A C8 H8B 110.4
P4 C9 H9A 109.5
P4 C9 H9B 109.5
H9A C9 H9B 109.5
P4 C9 H9C 109.5
H9A C9 H9C 109.5
H9B C9 H9C 109.5
P4 C10 H10A 109.5
P4 C10 H10B 109.5
H10A C10 H10B 109.5
P4 C10 H10C 109.5
H10A C10 H10C 109.5
H10B C10 H10C 109.5
P5 C11 H11A 109.5
P5 C11 H11B 109.5
H11A C11 H11B 109.5
P5 C11 H11C 109.5
H11A C11 H11C 109.5
H11B C11 H11C 109.5
P5 C12 H12A 109.5
P5 C12 H12B 109.5
H12A C12 H12B 109.5
P5 C12 H12C 109.5
H12A C12 H12C 109.5
H12B C12 H12C 109.5
P6 C13 P5 93.6(3)
P6 C13 H13A 113.0
P5 C13 H13A 113.0
P6 C13 H13B 113.0
P5 C13 H13B 113.0
H13A C13 H13B 110.4
P6 C14 H14A 109.5
P6 C14 H14B 109.5
H14A C14 H14B 109.5
P6 C14 H14C 109.5
H14A C14 H14C 109.5
H14B C14 H14C 109.5
P6 C15 H15A 109.5
P6 C15 H15B 109.5
H15A C15 H15B 109.5
P6 C15 H15C 109.5
H15A C15 H15C 109.5
H15B C15 H15C 109.5
P3A C6A H6AA 109.5
P3A C6A H6AB 109.5
H6AA C6A H6AB 109.5
P3A C6A H6AC 109.5
H6AA C6A H6AC 109.5
H6AB C6A H6AC 109.5
P3A C7A H7AA 109.5
P3A C7A H7AB 109.5
H7AA C7A H7AB 109.5
P3A C7A H7AC 109.5
H7AA C7A H7AC 109.5
H7AB C7A H7AC 109.5
P4A C8A P3A 93.2(6)
P4A C8A H8AA 113.1
P3A C8A H8AA 113.1
P4A C8A H8AB 113.1
P3A C8A H8AB 113.1
H8AA C8A H8AB 110.5
P4A C9A H9AA 109.5
P4A C9A H9AB 109.5
H9AA C9A H9AB 109.5
P4A C9A H9AC 109.5
H9AA C9A H9AC 109.5
H9AB C9A H9AC 109.5
P4A C10A H10D 109.5
P4A C10A H10E 109.5
H10D C10A H10E 109.5
P4A C10A H10F 109.5
H10D C10A H10F 109.5
H10E C10A H10F 109.5
P5A C11A H11D 109.5
P5A C11A H11E 109.5
H11D C11A H11E 109.5
P5A C11A H11F 109.5
H11D C11A H11F 109.5
H11E C11A H11F 109.5
P5A C12A H12D 109.5
P5A C12A H12E 109.5
H12D C12A H12E 109.5
P5A C12A H12F 109.5
H12D C12A H12F 109.5
H12E C12A H12F 109.5
P6A C13A P5A 95.6(4)
P6A C13A H13C 112.6
P5A C13A H13C 112.6
P6A C13A H13D 112.6
P5A C13A H13D 112.6
H13C C13A H13D 110.1
P6A C14A H14D 109.5
P6A C14A H14E 109.5
H14D C14A H14E 109.5
P6A C14A H14F 109.5
H14D C14A H14F 109.5
H14E C14A H14F 109.5
P6A C15A H15D 109.5
P6A C15A H15E 109.5
H15D C15A H15E 109.5
P6A C15A H15F 109.5
H15D C15A H15F 109.5
H15E C15A H15F 109.5
C16 B1 C34 114.5(2)
C16 B1 C22 101.40(19)
C34 B1 C22 112.8(2)
C16 B1 C28 113.5(2)
C34 B1 C28 100.61(19)
C22 B1 C28 114.6(2)
C21 C16 C17 112.7(3)
C21 C16 B1 127.1(2)
C17 C16 B1 119.8(2)
F17 C17 C18 116.3(3)
F17 C17 C16 118.6(3)
C18 C17 C16 125.1(3)
F18 C18 C17 121.1(3)
F18 C18 C19 119.3(3)
C17 C18 C19 119.6(3)
F19 C19 C18 120.8(3)
F19 C19 C20 120.3(3)
C18 C19 C20 118.9(3)
F20 C20 C19 120.0(3)
F20 C20 C21 120.1(3)
C19 C20 C21 119.8(3)
F21 C21 C20 115.2(3)
F21 C21 C16 120.9(3)
C20 C21 C16 123.9(3)
C27 C22 C23 113.6(2)
C27 C22 B1 119.9(2)
C23 C22 B1 126.3(2)
F23 C23 C24 115.4(2)
F23 C23 C22 121.4(2)
C24 C23 C22 123.2(3)
F24 C24 C25 119.6(2)
F24 C24 C23 120.1(3)
C25 C24 C23 120.3(3)
F25 C25 C24 120.4(3)
F25 C25 C26 120.8(3)
C24 C25 C26 118.8(3)
F26 C26 C25 120.0(3)
F26 C26 C27 120.7(3)
C25 C26 C27 119.3(3)
F27 C27 C26 116.0(2)
F27 C27 C22 119.2(2)
C26 C27 C22 124.8(3)
C33 C28 C29 112.6(2)
C33 C28 B1 125.5(3)
C29 C28 B1 121.2(2)
F29 C29 C30 115.1(3)
F29 C29 C28 119.4(2)
C30 C29 C28 125.5(3)
F30 C30 C31 120.2(3)
F30 C30 C29 120.9(3)
C31 C30 C29 118.9(3)
F31 C31 C32 120.3(3)
F31 C31 C30 120.7(4)
C32 C31 C30 119.0(3)
F32 C32 C31 120.3(3)
F32 C32 C33 119.4(4)
C31 C32 C33 120.3(3)
F33 C33 C28 120.8(3)
F33 C33 C32 115.5(3)
C28 C33 C32 123.7(3)
C39 C34 C35 113.3(3)
C39 C34 B1 121.2(3)
C35 C34 B1 125.1(2)
F35 C35 C34 121.3(3)
F35 C35 C36 115.0(3)
C34 C35 C36 123.7(3)
F36 C36 C37 119.9(3)
F36 C36 C35 120.2(4)
C37 C36 C35 119.9(3)
F37 C37 C36 120.4(4)
F37 C37 C38 120.5(4)
C36 C37 C38 119.1(3)
F38 C38 C37 120.1(3)
F38 C38 C39 120.4(4)
C37 C38 C39 119.5(3)
F39 C39 C38 116.1(3)
F39 C39 C34 119.5(3)
C38 C39 C34 124.5(3)

loop_
_geom_bond_atom_site_label_1
_geom_bond_atom_site_label_2
_geom_bond_distance
Re1 P6A 2.2828(15)
Re1 P6 2.3366(12)
Re1 P4A 2.337(6)
Re1 P2 2.3515(9)
Re1 P1 2.3587(7)
Re1 P5 2.359(3)
Re1 P4 2.373(5)
Re1 P5A 2.381(4)
Re1 P3A 2.3963(18)
Re1 P3 2.4482(11)
P1 C2 1.795(5)
P1 C3 1.800(4)
P1 C1 1.806(5)
P2 C5 1.819(5)
P2 C4 1.835(4)
P2 C3 1.850(5)
P3 C6 1.816(6)
P3 C7 1.818(6)
P3 C8 1.856(6)
P4 C9 1.821(11)
P4 C10 1.834(9)
P4 C8 1.855(8)
P5 C12 1.812(8)
P5 C11 1.828(8)
P5 C13 1.856(7)
P6 C13 1.813(7)
P6 C14 1.840(7)
P6 C15 1.857(8)
P3A C6A 1.773(13)
P3A C7A 1.868(15)
P3A C8A 1.914(17)
P4A C9A 1.734(13)
P4A C10A 1.80(3)
P4A C8A 1.893(14)
P5A C12A 1.818(11)
P5A C13A 1.852(9)
P5A C11A 1.860(13)
P6A C14A 1.789(8)
P6A C15A 1.809(11)
P6A C13A 1.839(9)
C1 H1A 0.9800
C1 H1B 0.9800
C1 H1C 0.9800
C2 H2A 0.9800
C2 H2B 0.9800
C2 H2C 0.9800
C3 H3A 0.9900
C3 H3B 0.9900
C4 H4A 0.9800
C4 H4B 0.9800
C4 H4C 0.9800
C5 H5A 0.9800
C5 H5B 0.9800
C5 H5C 0.9800
C6 H6A 0.9800
C6 H6B 0.9800
C6 H6C 0.9800
C7 H7A 0.9800
C7 H7B 0.9800
C7 H7C 0.9800
C8 H8A 0.9900
C8 H8B 0.9900
C9 H9A 0.9800
C9 H9B 0.9800
C9 H9C 0.9800
C10 H10A 0.9800
C10 H10B 0.9800
C10 H10C 0.9800
C11 H11A 0.9800
C11 H11B 0.9800
C11 H11C 0.9800
C12 H12A 0.9800
C12 H12B 0.9800
C12 H12C 0.9800
C13 H13A 0.9900
C13 H13B 0.9900
C14 H14A 0.9800
C14 H14B 0.9800
C14 H14C 0.9800
C15 H15A 0.9800
C15 H15B 0.9800
C15 H15C 0.9800
C6A H6AA 0.9800
C6A H6AB 0.9800
C6A H6AC 0.9800
C7A H7AA 0.9800
C7A H7AB 0.9800
C7A H7AC 0.9800
C8A H8AA 0.9900
C8A H8AB 0.9900
C9A H9AA 0.9800
C9A H9AB 0.9800
C9A H9AC 0.9800
C10A H10D 0.9800
C10A H10E 0.9800
C10A H10F 0.9800
C11A H11D 0.9800
C11A H11E 0.9800
C11A H11F 0.9800
C12A H12D 0.9800
C12A H12E 0.9800
C12A H12F 0.9800
C13A H13C 0.9900
C13A H13D 0.9900
C14A H14D 0.9800
C14A H14E 0.9800
C14A H14F 0.9800
C15A H15D 0.9800
C15A H15E 0.9800
C15A H15F 0.9800
B1 C16 1.650(4)
B1 C34 1.650(4)
B1 C22 1.654(4)
B1 C28 1.658(4)
C16 C21 1.391(4)
C16 C17 1.396(4)
C17 F17 1.350(3)
C17 C18 1.369(4)
C18 F18 1.346(4)
C18 C19 1.370(5)
C19 F19 1.342(4)
C19 C20 1.372(5)
C20 F20 1.343(4)
C20 C21 1.389(5)
C21 F21 1.351(4)
C22 C27 1.389(4)
C22 C23 1.390(4)
C23 F23 1.344(3)
C23 C24 1.387(4)
C24 F24 1.346(4)
C24 C25 1.372(4)
C25 F25 1.345(3)
C25 C26 1.374(5)
C26 F26 1.345(3)
C26 C27 1.377(4)
C27 F27 1.347(3)
C28 C33 1.385(4)
C28 C29 1.391(4)
C29 F29 1.347(3)
C29 C30 1.378(4)
C30 F30 1.343(4)
C30 C31 1.370(5)
C31 F31 1.345(3)
C31 C32 1.363(6)
C32 F32 1.346(4)
C32 C33 1.392(4)
C33 F33 1.352(4)
C34 C39 1.390(4)
C34 C35 1.391(4)
C35 F35 1.349(4)
C35 C36 1.392(4)
C36 F36 1.348(4)
C36 C37 1.368(6)
C37 F37 1.341(3)
C37 C38 1.370(6)
C38 F38 1.344(4)
C38 C39 1.384(4)
C39 F39 1.348(4)
